data_2310337
loop_
_publ_author_name
'Baernighausen, H.'
'Jander, J.'
'von Volkmann, T.'

_publ_section_title
;
 Die Kristallstruktur von Tetrastickstofftetraselenid N4 Se4
;
_journal_name_full 'Acta Crystallographica (1,1948-23,1967)'
_journal_page_first 571
_journal_page_last 577
_journal_volume 21
_journal_year 1966
_chemical_formula_sum 'N4 Se4'
_space_group_IT_number 15
_symmetry_space_group_name_Hall '-C 2yc'
_symmetry_space_group_name_H-M 'C 1 2/c 1'
_cell_angle_alpha 90
_cell_angle_beta 104.9
_cell_angle_gamma 90
_cell_formula_units_Z 4
_cell_length_a 9.65
_cell_length_b 9.73
_cell_length_c 6.47
_cell_volume 587.071
_citation_journal_id_ASTM ACCRA9
_cod_data_source_file Baernighausen_ACCRA9_1966_1069.cif
_cod_data_source_block N4Se4
_cod_original_cell_volume 587.0709
_cod_database_code 2310337

loop_
_symmetry_equiv_pos_as_xyz
x,y,z
-x,y,-z+1/2
-x,-y,-z
x,-y,z-1/2
x+1/2,y+1/2,z
-x+1/2,y+1/2,-z+1/2
-x+1/2,-y+1/2,-z
x+1/2,-y+1/2,z-1/2

loop_
_atom_site_label
_atom_site_type_symbol
_atom_site_fract_x
_atom_site_fract_y
_atom_site_fract_z
_atom_site_occupancy
_atom_site_U_iso_or_equiv
N3 N+2 0.196 0.201 0.225 1 0.0
N1 N+2 0 -0.004 0.25 1 0.0
N2 N+2 0 0.405 0.25 1 0.0
Se1 Se-2 0.1377 0.1012 0.4168 1 0.0
Se2 Se-2 0.0585 0.3012 0.0593 1 0.0
